data_7053898
loop_
_publ_author_name
'Zhao, Xin'
'Xue, Pengchong'
'Wang, Kai'
'Chen, Peng'
'Zhang, Peng'
'Lu, Ran'

_publ_section_title
;
 Aggregation-induced emission of triphenylamine substituted cyanostyrene
 derivatives
;
_journal_issue 3
_journal_name_full 'New Journal of Chemistry'
_journal_page_first 1045
_journal_paper_doi 10.1039/c3nj01343j
_journal_volume 38
_journal_year 2014
_chemical_formula_sum 'C27 H19 N3 O2'
_chemical_formula_weight 417.45
_chemical_name_systematic
; 
 ? 
;
_space_group_IT_number 14
_symmetry_cell_setting monoclinic
_symmetry_space_group_name_Hall '-P 2ybc'
_symmetry_space_group_name_H-M 'P 1 21/c 1'
_atom_sites_solution_hydrogens geom
_atom_sites_solution_primary direct
_atom_sites_solution_secondary difmap
_audit_creation_method SHELXL-97
_cell_angle_alpha 90.00
_cell_angle_beta 96.42(3)
_cell_angle_gamma 90.00
_cell_formula_units_Z 4
_cell_length_a 11.154(2)
_cell_length_b 7.5463(15)
_cell_length_c 25.707(5)
_cell_measurement_reflns_used 11289
_cell_measurement_temperature 293(2)
_cell_measurement_theta_max 55.05
_cell_measurement_theta_min 6.27
_cell_volume 2150.2(7)
_computing_cell_refinement RAPID-AUTO
_computing_data_collection 'RAPID-AUTO (Rigaku Corporation, 1998)'
_computing_data_reduction 'CrystalStructure (Rigaku/MSC and Rigaku Corporation, 2002)'
_computing_molecular_graphics 'ORTEP-II (Johnson, 1976)'
_computing_publication_material SHELXL-97
_computing_structure_refinement 'SHELXL-97 (Sheldrick, 1997)'
_computing_structure_solution 'SHELXS-97 (Sheldrick, 1997)'
_diffrn_ambient_temperature 295(2)
_diffrn_detector_area_resol_mean 10.000
_diffrn_measured_fraction_theta_full 0.991
_diffrn_measured_fraction_theta_max 0.991
_diffrn_measurement_device_type 'Rigaku RAXIS-RAPID'
_diffrn_measurement_method '\w scan'
_diffrn_radiation_monochromator graphite
_diffrn_radiation_source 'fine-focus sealed tube'
_diffrn_radiation_type MoK\a
_diffrn_radiation_wavelength 0.71073
_diffrn_reflns_av_R_equivalents 0.0507
_diffrn_reflns_av_sigmaI/netI 0.0459
_diffrn_reflns_limit_h_max 14
_diffrn_reflns_limit_h_min -14
_diffrn_reflns_limit_k_max 9
_diffrn_reflns_limit_k_min -9
_diffrn_reflns_limit_l_max 33
_diffrn_reflns_limit_l_min -33
_diffrn_reflns_number 19989
_diffrn_reflns_theta_full 27.48
_diffrn_reflns_theta_max 27.48
_diffrn_reflns_theta_min 3.14
_diffrn_standards_decay_% 0
_diffrn_standards_interval_count 0
_diffrn_standards_interval_time 0
_diffrn_standards_number 0
_exptl_absorpt_coefficient_mu 0.083
_exptl_absorpt_correction_T_max 0.992
_exptl_absorpt_correction_T_min 0.990
_exptl_absorpt_correction_type multi-scan
_exptl_absorpt_process_details 'ABSCOR (Higashi, 1995)'
_exptl_crystal_colour red
_exptl_crystal_density_diffrn 1.289
_exptl_crystal_density_meas ?
_exptl_crystal_density_method 'not measured'
_exptl_crystal_description block
_exptl_crystal_F_000 872
_exptl_crystal_size_max 0.12
_exptl_crystal_size_mid 0.11
_exptl_crystal_size_min 0.10
_refine_diff_density_max 0.158
_refine_diff_density_min -0.148
_refine_diff_density_rms 0.032
_refine_ls_extinction_method none
_refine_ls_goodness_of_fit_ref 1.031
_refine_ls_hydrogen_treatment constr
_refine_ls_matrix_type full
_refine_ls_number_parameters 289
_refine_ls_number_reflns 4896
_refine_ls_number_restraints 0
_refine_ls_restrained_S_all 1.031
_refine_ls_R_factor_all 0.1153
_refine_ls_R_factor_gt 0.0542
_refine_ls_shift/su_max 0.002
_refine_ls_shift/su_mean 0.000
_refine_ls_structure_factor_coef Fsqd
_refine_ls_weighting_details 'calc w=1/[\s^2^(Fo^2^)+(0.0628P)^2^+0.0000P] where P=(Fo^2^+2Fc^2^)/3'
_refine_ls_weighting_scheme calc
_refine_ls_wR_factor_gt 0.1212
_refine_ls_wR_factor_ref 0.1423
_reflns_number_gt 2488
_reflns_number_total 4896
_reflns_threshold_expression >2sigma(I)
_cod_data_source_file c3nj01343j.txt
_cod_data_source_block 13
_cod_depositor_comments
;
The following automatic conversions were performed:

'_exptl_crystal_density_meas' value 'none' was changed to '?' - the
value is perceived as not measured.

Automatic conversion script
Id: cif_fix_values 3008 2015-01-20 13:52:24Z robertas 
;
_cod_original_cell_volume 2150.3(7)
_cod_original_sg_symbol_H-M P21/c
_cod_database_code 7053898

loop_
_symmetry_equiv_pos_as_xyz
'x, y, z'
'-x, y+1/2, -z+1/2'
'-x, -y, -z'
'x, -y-1/2, z-1/2'

loop_
_atom_site_label
_atom_site_type_symbol
_atom_site_fract_x
_atom_site_fract_y
_atom_site_fract_z
_atom_site_U_iso_or_equiv
_atom_site_adp_type
_atom_site_occupancy
_atom_site_symmetry_multiplicity
_atom_site_calc_flag
_atom_site_refinement_flags
N1 N 0.28772(13) -0.31451(18) 0.17385(6) 0.0570(4) Uani 1 1 d .
C1 C 0.18492(16) -0.4059(2) 0.18840(7) 0.0494(4) Uani 1 1 d .
C15 C 0.17213(18) 0.1159(2) 0.12112(7) 0.0569(5) Uani 1 1 d .
H3A H 0.1139 0.1985 0.1278 0.068 Uiso 1 1 calc R
C16 C 0.24141(17) 0.1465(2) 0.07990(7) 0.0543(5) Uani 1 1 d .
C19 C 0.22061(18) 0.3103(2) 0.05056(7) 0.0593(5) Uani 1 1 d .
H5A H 0.1601 0.3807 0.0618 0.071 Uiso 1 1 calc R
C20 C 0.27189(18) 0.3794(2) 0.01048(7) 0.0589(5) Uani 1 1 d .
C14 C 0.18742(17) -0.0323(2) 0.15202(7) 0.0571(5) Uani 1 1 d .
H7A H 0.1402 -0.0476 0.1793 0.069 Uiso 1 1 calc R
C13 C 0.27260(16) -0.1598(2) 0.14308(7) 0.0526(4) Uani 1 1 d .
C18 C 0.34198(18) -0.1311(2) 0.10234(7) 0.0615(5) Uani 1 1 d .
H9A H 0.3996 -0.2147 0.0957 0.074 Uiso 1 1 calc R
C2 C 0.07690(16) -0.4076(2) 0.15596(7) 0.0541(5) Uani 1 1 d .
H10A H 0.0699 -0.3446 0.1247 0.065 Uiso 1 1 calc R
C17 C 0.32766(18) 0.0175(2) 0.07156(8) 0.0627(5) Uani 1 1 d .
H11A H 0.3760 0.0330 0.0447 0.075 Uiso 1 1 calc R
C7 C 0.40222(16) -0.4005(2) 0.18057(7) 0.0509(4) Uani 1 1 d .
C22 C 0.2373(2) 0.5518(2) -0.01488(7) 0.0619(5) Uani 1 1 d .
C4 C -0.0109(2) -0.5978(3) 0.21567(9) 0.0728(6) Uani 1 1 d .
H14A H -0.0759 -0.6643 0.2244 0.087 Uiso 1 1 calc R
C5 C 0.0954(2) -0.5940(3) 0.24817(9) 0.0700(6) Uani 1 1 d .
H15A H 0.1019 -0.6573 0.2794 0.084 Uiso 1 1 calc R
C12 C 0.41198(18) -0.5795(2) 0.17168(8) 0.0630(5) Uani 1 1 d .
H16A H 0.3431 -0.6454 0.1611 0.076 Uiso 1 1 calc R
C8 C 0.50596(19) -0.3064(3) 0.19627(9) 0.0730(6) Uani 1 1 d .
H17A H 0.5016 -0.1856 0.2030 0.088 Uiso 1 1 calc R
C3 C -0.01981(18) -0.5018(3) 0.16988(9) 0.0661(5) Uani 1 1 d .
H18A H -0.0922 -0.5008 0.1481 0.079 Uiso 1 1 calc R
C6 C 0.19263(18) -0.4980(2) 0.23517(8) 0.0592(5) Uani 1 1 d .
H19A H 0.2636 -0.4950 0.2579 0.071 Uiso 1 1 calc R
C25 C 0.1786(3) 0.8747(3) -0.06142(9) 0.0825(7) Uani 1 1 d .
C11 C 0.5230(2) -0.6620(3) 0.17829(9) 0.0776(6) Uani 1 1 d .
H21A H 0.5283 -0.7831 0.1723 0.093 Uiso 1 1 calc R
C23 C 0.1390(2) 0.6479(3) -0.00242(9) 0.0764(6) Uani 1 1 d .
H22A H 0.0915 0.6024 0.0219 0.092 Uiso 1 1 calc R
C10 C 0.6246(2) -0.5674(3) 0.19357(10) 0.0853(7) Uani 1 1 d .
H23A H 0.6993 -0.6233 0.1982 0.102 Uiso 1 1 calc R
C9 C 0.6160(2) -0.3910(3) 0.20194(11) 0.0906(7) Uani 1 1 d .
H24A H 0.6857 -0.3259 0.2117 0.109 Uiso 1 1 calc R
C24 C 0.1097(2) 0.8097(3) -0.02530(9) 0.0845(7) Uani 1 1 d .
H25A H 0.0438 0.8736 -0.0162 0.101 Uiso 1 1 calc R
N3 N 0.1487(3) 1.0481(3) -0.08568(11) 0.1086(9) Uani 1 1 d .
C21 C 0.3658(3) 0.2877(3) -0.01159(10) 0.0850(7) Uani 1 1 d .
C26 C 0.2743(3) 0.7847(4) -0.07526(10) 0.1028(9) Uani 1 1 d .
H28A H 0.3201 0.8308 -0.1001 0.123 Uiso 1 1 calc R
O1 O 0.0762(2) 1.1416(3) -0.06569(9) 0.1242(8) Uani 1 1 d .
C27 C 0.3036(3) 0.6228(3) -0.05204(9) 0.0926(8) Uani 1 1 d .
H30A H 0.3695 0.5603 -0.0617 0.111 Uiso 1 1 calc R
O2 O 0.1978(3) 1.0924(3) -0.12339(10) 0.1671(11) Uani 1 1 d .
N2 N 0.4403(3) 0.2189(3) -0.03063(11) 0.1397(11) Uani 1 1 d .

loop_
_atom_site_aniso_label
_atom_site_aniso_U_11
_atom_site_aniso_U_22
_atom_site_aniso_U_33
_atom_site_aniso_U_23
_atom_site_aniso_U_13
_atom_site_aniso_U_12
N1 0.0453(9) 0.0535(8) 0.0738(10) 0.0136(8) 0.0132(8) 0.0013(7)
C1 0.0461(11) 0.0439(9) 0.0601(10) 0.0028(8) 0.0148(8) 0.0018(8)
C15 0.0621(12) 0.0454(10) 0.0658(12) -0.0001(9) 0.0180(10) 0.0012(8)
C16 0.0639(12) 0.0449(9) 0.0547(10) -0.0006(8) 0.0098(9) -0.0009(9)
C19 0.0705(14) 0.0493(10) 0.0589(11) 0.0012(9) 0.0109(10) 0.0024(9)
C20 0.0665(13) 0.0550(11) 0.0546(11) 0.0013(9) 0.0046(9) -0.0032(9)
C14 0.0629(13) 0.0470(10) 0.0652(11) 0.0041(9) 0.0235(9) -0.0020(9)
C13 0.0527(11) 0.0451(9) 0.0611(11) 0.0051(9) 0.0119(9) -0.0014(8)
C18 0.0660(13) 0.0538(11) 0.0679(12) 0.0080(9) 0.0211(10) 0.0107(9)
C2 0.0523(12) 0.0505(10) 0.0599(11) 0.0042(9) 0.0088(9) 0.0039(8)
C17 0.0695(14) 0.0595(11) 0.0628(11) 0.0075(10) 0.0243(10) 0.0059(10)
C7 0.0422(10) 0.0538(10) 0.0571(10) 0.0036(8) 0.0072(8) -0.0024(8)
C22 0.0758(15) 0.0577(11) 0.0508(10) 0.0043(9) 0.0009(10) -0.0070(10)
C4 0.0566(14) 0.0614(12) 0.1058(17) 0.0130(12) 0.0332(13) -0.0004(10)
C5 0.0709(15) 0.0661(12) 0.0778(14) 0.0207(11) 0.0300(12) 0.0071(11)
C12 0.0501(12) 0.0596(11) 0.0788(13) -0.0063(10) 0.0048(10) -0.0034(9)
C8 0.0579(14) 0.0635(12) 0.0962(16) -0.0053(12) 0.0032(12) -0.0111(10)
C3 0.0458(12) 0.0583(11) 0.0953(15) -0.0003(11) 0.0129(10) 0.0031(9)
C6 0.0553(12) 0.0595(11) 0.0642(11) 0.0092(10) 0.0120(9) 0.0060(9)
C25 0.113(2) 0.0620(13) 0.0660(14) 0.0177(12) -0.0198(14) -0.0128(13)
C11 0.0594(14) 0.0674(13) 0.1072(18) -0.0025(12) 0.0147(12) 0.0093(11)
C23 0.0899(17) 0.0588(12) 0.0806(15) 0.0145(11) 0.0105(13) 0.0016(12)
C10 0.0472(13) 0.0917(17) 0.1162(19) 0.0102(15) 0.0055(13) 0.0092(12)
C9 0.0479(14) 0.0942(17) 0.127(2) -0.0052(15) -0.0032(13) -0.0166(12)
C24 0.0972(19) 0.0603(13) 0.0925(17) 0.0116(13) -0.0046(14) 0.0053(12)
N3 0.148(3) 0.0759(16) 0.0909(17) 0.0262(14) -0.0328(17) -0.0115(15)
C21 0.097(2) 0.0802(15) 0.0839(16) 0.0271(13) 0.0355(14) 0.0135(14)
C26 0.132(3) 0.0969(19) 0.0814(17) 0.0346(15) 0.0223(17) -0.0037(18)
O1 0.162(2) 0.0717(12) 0.1264(18) 0.0242(12) -0.0377(15) 0.0027(12)
C27 0.117(2) 0.0819(16) 0.0837(16) 0.0281(13) 0.0296(15) 0.0087(14)
O2 0.240(3) 0.1346(19) 0.1239(18) 0.0792(15) 0.009(2) 0.0000(17)
N2 0.155(3) 0.136(2) 0.146(2) 0.0610(18) 0.096(2) 0.0598(19)

loop_
_atom_type_symbol
_atom_type_description
_atom_type_scat_dispersion_real
_atom_type_scat_dispersion_imag
_atom_type_scat_source
C C 0.0033 0.0016 'International Tables Vol C Tables 4.2.6.8 and 6.1.1.4'
H H 0.0000 0.0000 'International Tables Vol C Tables 4.2.6.8 and 6.1.1.4'
N N 0.0061 0.0033 'International Tables Vol C Tables 4.2.6.8 and 6.1.1.4'
O O 0.0106 0.0060 'International Tables Vol C Tables 4.2.6.8 and 6.1.1.4'

loop_
_geom_angle_atom_site_label_1
_geom_angle_atom_site_label_2
_geom_angle_atom_site_label_3
_geom_angle
C13 N1 C1 119.96(14)
C13 N1 C7 119.63(15)
C1 N1 C7 118.98(14)
C6 C1 C2 118.92(17)
C6 C1 N1 119.89(16)
C2 C1 N1 121.18(16)
C14 C15 C16 122.03(17)
C14 C15 H3A 119.0
C16 C15 H3A 119.0
C15 C16 C17 116.60(17)
C15 C16 C19 117.66(17)
C17 C16 C19 125.72(18)
C20 C19 C16 132.34(19)
C20 C19 H5A 113.8
C16 C19 H5A 113.8
C19 C20 C21 120.90(18)
C19 C20 C22 124.48(19)
C21 C20 C22 114.62(18)
C15 C14 C13 120.78(18)
C15 C14 H7A 119.6
C13 C14 H7A 119.6
C18 C13 C14 117.82(16)
C18 C13 N1 120.72(16)
C14 C13 N1 121.46(17)
C17 C18 C13 121.63(18)
C17 C18 H9A 119.2
C13 C18 H9A 119.2
C3 C2 C1 120.22(18)
C3 C2 H10A 119.9
C1 C2 H10A 119.9
C18 C17 C16 121.14(19)
C18 C17 H11A 119.4
C16 C17 H11A 119.4
C12 C7 C8 118.34(18)
C12 C7 N1 120.87(16)
C8 C7 N1 120.78(17)
C27 C22 C23 117.2(2)
C27 C22 C20 120.7(2)
C23 C22 C20 122.09(19)
C5 C4 C3 118.97(19)
C5 C4 H14A 120.5
C3 C4 H14A 120.5
C4 C5 C6 120.92(19)
C4 C5 H15A 119.5
C6 C5 H15A 119.5
C7 C12 C11 120.63(19)
C7 C12 H16A 119.7
C11 C12 H16A 119.7
C9 C8 C7 120.1(2)
C9 C8 H17A 120.0
C7 C8 H17A 120.0
C2 C3 C4 120.8(2)
C2 C3 H18A 119.6
C4 C3 H18A 119.6
C5 C6 C1 120.11(19)
C5 C6 H19A 119.9
C1 C6 H19A 119.9
C26 C25 C24 121.6(2)
C26 C25 N3 119.1(3)
C24 C25 N3 119.4(3)
C10 C11 C12 120.4(2)
C10 C11 H21A 119.8
C12 C11 H21A 119.8
C24 C23 C22 121.5(2)
C24 C23 H22A 119.3
C22 C23 H22A 119.3
C9 C10 C11 119.4(2)
C9 C10 H23A 120.3
C11 C10 H23A 120.3
C10 C9 C8 121.1(2)
C10 C9 H24A 119.4
C8 C9 H24A 119.4
C25 C24 C23 119.0(2)
C25 C24 H25A 120.5
C23 C24 H25A 120.5
O2 N3 O1 123.6(3)
O2 N3 C25 118.9(3)
O1 N3 C25 117.5(3)
N2 C21 C20 177.5(3)
C25 C26 C27 119.2(3)
C25 C26 H28A 120.4
C27 C26 H28A 120.4
C22 C27 C26 121.5(3)
C22 C27 H30A 119.2
C26 C27 H30A 119.2

loop_
_geom_bond_atom_site_label_1
_geom_bond_atom_site_label_2
_geom_bond_distance
N1 C13 1.410(2)
N1 C1 1.423(2)
N1 C7 1.426(2)
C1 C6 1.383(2)
C1 C2 1.387(2)
C15 C14 1.371(2)
C15 C16 1.399(3)
C15 H3A 0.9300
C16 C17 1.402(2)
C16 C19 1.453(2)
C19 C20 1.339(3)
C19 H5A 0.9300
C20 C21 1.426(3)
C20 C22 1.487(3)
C14 C13 1.389(2)
C14 H7A 0.9300
C13 C18 1.387(3)
C18 C17 1.372(3)
C18 H9A 0.9300
C2 C3 1.372(3)
C2 H10A 0.9300
C17 H11A 0.9300
C7 C12 1.376(2)
C7 C8 1.379(3)
C22 C27 1.380(3)
C22 C23 1.382(3)
C4 C5 1.373(3)
C4 C3 1.376(3)
C4 H14A 0.9300
C5 C6 1.376(3)
C5 H15A 0.9300
C12 C11 1.379(3)
C12 H16A 0.9300
C8 C9 1.377(3)
C8 H17A 0.9300
C3 H18A 0.9300
C6 H19A 0.9300
C25 C26 1.346(4)
C25 C24 1.362(3)
C25 N3 1.471(3)
C11 C10 1.360(3)
C11 H21A 0.9300
C23 C24 1.379(3)
C23 H22A 0.9300
C10 C9 1.353(3)
C10 H23A 0.9300
C9 H24A 0.9300
C24 H25A 0.9300
N3 O2 1.213(3)
N3 O1 1.229(3)
C21 N2 1.136(3)
C26 C27 1.383(3)
C26 H28A 0.9300
C27 H30A 0.9300
